data_4325123
loop_
_publ_author_name
'Richard A. Lewis'
'Guang Wu'
'Trevor W. Hayton'

_publ_section_title
;
 Stabilizing High-Valent Metal Ions with a Ketimide Ligand Set: Synthesis
 of Mn(N=CtBu2)4
;
_journal_name_full 'Inorganic Chemistry'
_journal_page_first 4660
_journal_page_last 4668
_journal_paper_doi 10.1021/ic200490v
_journal_volume 50
_journal_year 2011
_chemical_formula_sum 'C54 H108 Mn3 N6'
_chemical_formula_weight 1006.28
_chemical_name_systematic
; 
  di(Manganese (II) ketimide) Manganese (II) tetrakis(bistert-butyl ketimide) 
;
_space_group_IT_number 15
_symmetry_cell_setting monoclinic
_symmetry_space_group_name_Hall '-C 2yc'
_symmetry_space_group_name_H-M 'C 1 2/c 1'
_atom_sites_solution_hydrogens geom
_atom_sites_solution_primary direct
_atom_sites_solution_secondary difmap
_audit_creation_method SHELXL-97
_cell_angle_alpha 90.00
_cell_angle_beta 133.615(2)
_cell_angle_gamma 90.00
_cell_formula_units_Z 4
_cell_length_a 32.201(4)
_cell_length_b 11.2776(15)
_cell_length_c 22.819(3)
_cell_measurement_temperature 150(2)
_cell_volume 5999.5(14)
_computing_structure_refinement 'SHELXL-97 (Sheldrick, 1997)'
_computing_structure_solution 'SHELXS-97 (Sheldrick, 1990)'
_diffrn_ambient_temperature 150(2)
_diffrn_measured_fraction_theta_full 0.978
_diffrn_measured_fraction_theta_max 0.978
_diffrn_measurement_device_type 'ccd area detector'
_diffrn_measurement_method omega
_diffrn_radiation_monochromator graphite
_diffrn_radiation_source 'fine-focus sealed tube'
_diffrn_radiation_type MoK\a
_diffrn_radiation_wavelength 0.71073
_diffrn_reflns_av_R_equivalents 0.1096
_diffrn_reflns_av_sigmaI/netI 0.1397
_diffrn_reflns_limit_h_max 36
_diffrn_reflns_limit_h_min -40
_diffrn_reflns_limit_k_max 13
_diffrn_reflns_limit_k_min -14
_diffrn_reflns_limit_l_max 28
_diffrn_reflns_limit_l_min -28
_diffrn_reflns_number 24543
_diffrn_reflns_theta_full 26.64
_diffrn_reflns_theta_max 26.64
_diffrn_reflns_theta_min 1.75
_exptl_absorpt_coefficient_mu 0.658
_exptl_absorpt_correction_T_max 1.000
_exptl_absorpt_correction_T_min 0.618333
_exptl_absorpt_correction_type empirical
_exptl_absorpt_process_details SADABS
_exptl_crystal_colour block
_exptl_crystal_density_diffrn 1.114
_exptl_crystal_description brown
_exptl_crystal_F_000 2196
_exptl_crystal_size_max 0.4
_exptl_crystal_size_mid 0.2
_exptl_crystal_size_min 0.2
_refine_diff_density_max 1.129
_refine_diff_density_min -0.740
_refine_diff_density_rms 0.091
_refine_ls_extinction_method none
_refine_ls_goodness_of_fit_ref 1.010
_refine_ls_hydrogen_treatment constr
_refine_ls_matrix_type full
_refine_ls_number_parameters 303
_refine_ls_number_reflns 6175
_refine_ls_number_restraints 0
_refine_ls_restrained_S_all 1.010
_refine_ls_R_factor_all 0.1423
_refine_ls_R_factor_gt 0.0624
_refine_ls_shift/su_max 0.000
_refine_ls_shift/su_mean 0.000
_refine_ls_structure_factor_coef Fsqd
_refine_ls_weighting_details 'calc w=1/[\s^2^(Fo^2^)+(0.0000P)^2^+22.1316P] where P=(Fo^2^+2Fc^2^)/3'
_refine_ls_weighting_scheme calc
_refine_ls_wR_factor_gt 0.1262
_refine_ls_wR_factor_ref 0.1646
_reflns_number_gt 3345
_reflns_number_total 6175
_reflns_threshold_expression >2sigma(I)
_cod_data_source_file ic200490v_si_002_5.cif
_cod_data_source_block Complex_6
_cod_original_cell_volume 5999.6(14)
_cod_database_code 4325123

loop_
_symmetry_equiv_pos_as_xyz
'x, y, z'
'-x, y, -z+1/2'
'x+1/2, y+1/2, z'
'-x+1/2, y+1/2, -z+1/2'
'-x, -y, -z'
'x, -y, z-1/2'
'-x+1/2, -y+1/2, -z'
'x+1/2, -y+1/2, z-1/2'

loop_
_atom_site_label
_atom_site_type_symbol
_atom_site_fract_x
_atom_site_fract_y
_atom_site_fract_z
_atom_site_U_iso_or_equiv
_atom_site_adp_type
_atom_site_occupancy
_atom_site_symmetry_multiplicity
_atom_site_calc_flag
_atom_site_refinement_flags
Mn1 Mn 0.0000 0.85307(8) 0.2500 0.0236(2) Uani 1 2 d S
Mn2 Mn 0.10232(3) 0.89214(6) 0.28672(4) 0.0274(2) Uani 1 1 d .
N2 N 0.07883(15) 0.9361(3) 0.34689(19) 0.0276(8) Uani 1 1 d .
N3 N 0.03692(15) 0.7707(3) 0.21141(19) 0.0272(8) Uani 1 1 d .
C19 C 0.03046(18) 0.6862(4) 0.1687(2) 0.0284(10) Uani 1 1 d .
N1 N 0.15367(15) 0.9846(3) 0.2922(2) 0.0327(9) Uani 1 1 d .
C2 C 0.24503(19) 1.0222(4) 0.3334(3) 0.0352(11) Uani 1 1 d .
C24 C 0.07916(19) 0.6638(4) 0.1701(3) 0.0334(11) Uani 1 1 d .
C10 C 0.10650(18) 0.9863(3) 0.4155(2) 0.0265(10) Uani 1 1 d .
C1 C 0.18420(19) 1.0579(4) 0.2942(2) 0.0300(10) Uani 1 1 d .
C7 C 0.1351(2) 1.2342(4) 0.2902(3) 0.0537(15) Uani 1 1 d .
H7A H 0.1142 1.3059 0.2621 0.081 Uiso 1 1 calc R
H7B H 0.1666 1.2511 0.3466 0.081 Uiso 1 1 calc R
H7C H 0.1101 1.1774 0.2839 0.081 Uiso 1 1 calc R
C17 C 0.2063(2) 1.0712(4) 0.5001(3) 0.0467(13) Uani 1 1 d .
H17A H 0.2465 1.0531 0.5404 0.070 Uiso 1 1 calc R
H17B H 0.1984 1.1367 0.5180 0.070 Uiso 1 1 calc R
H17C H 0.1955 1.0917 0.4503 0.070 Uiso 1 1 calc R
C16 C 0.1914(2) 0.8583(4) 0.4681(3) 0.0407(12) Uani 1 1 d .
H16A H 0.1903 0.8803 0.4264 0.061 Uiso 1 1 calc R
H16B H 0.1662 0.7922 0.4501 0.061 Uiso 1 1 calc R
H16C H 0.2298 0.8367 0.5161 0.061 Uiso 1 1 calc R
C6 C 0.1579(2) 1.1839(4) 0.2552(3) 0.0349(11) Uani 1 1 d .
C3 C 0.2567(2) 0.8932(4) 0.3596(4) 0.0551(15) Uani 1 1 d .
H3A H 0.2557 0.8828 0.4004 0.083 Uiso 1 1 calc R
H3B H 0.2939 0.8711 0.3812 0.083 Uiso 1 1 calc R
H3C H 0.2280 0.8440 0.3138 0.083 Uiso 1 1 calc R
C26 C 0.0825(2) 0.7736(5) 0.1333(3) 0.0521(14) Uani 1 1 d .
H26A H 0.0890 0.8430 0.1630 0.078 Uiso 1 1 calc R
H26B H 0.0470 0.7820 0.0777 0.078 Uiso 1 1 calc R
H26C H 0.1134 0.7641 0.1361 0.078 Uiso 1 1 calc R
C25 C 0.1357(2) 0.6467(5) 0.2574(3) 0.0448(13) Uani 1 1 d .
H25A H 0.1325 0.5803 0.2805 0.067 Uiso 1 1 calc R
H25B H 0.1445 0.7168 0.2880 0.067 Uiso 1 1 calc R
H25C H 0.1657 0.6320 0.2587 0.067 Uiso 1 1 calc R
C27 C 0.0745(2) 0.5559(5) 0.1242(4) 0.0620(17) Uani 1 1 d .
H27A H 0.1039 0.5606 0.1234 0.093 Uiso 1 1 calc R
H27B H 0.0375 0.5558 0.0697 0.093 Uiso 1 1 calc R
H27C H 0.0792 0.4842 0.1509 0.093 Uiso 1 1 calc R
C15 C 0.17197(19) 0.9630(4) 0.4866(2) 0.0322(11) Uani 1 1 d .
C18 C 0.1872(2) 0.9287(5) 0.5649(3) 0.0477(13) Uani 1 1 d .
H18A H 0.2277 0.9148 0.6073 0.072 Uiso 1 1 calc R
H18B H 0.1668 0.8580 0.5557 0.072 Uiso 1 1 calc R
H18C H 0.1765 0.9920 0.5804 0.072 Uiso 1 1 calc R
C9 C 0.1960(3) 1.2808(5) 0.2663(4) 0.0700(19) Uani 1 1 d .
H9A H 0.1753 1.3545 0.2455 0.105 Uiso 1 1 calc R
H9B H 0.2067 1.2595 0.2375 0.105 Uiso 1 1 calc R
H9C H 0.2299 1.2895 0.3228 0.105 Uiso 1 1 calc R
C8 C 0.1075(3) 1.1637(5) 0.1649(3) 0.0658(17) Uani 1 1 d .
H8A H 0.0828 1.1037 0.1569 0.099 Uiso 1 1 calc R
H8B H 0.1215 1.1384 0.1410 0.099 Uiso 1 1 calc R
H8C H 0.0864 1.2362 0.1399 0.099 Uiso 1 1 calc R
C4 C 0.2516(3) 1.0319(6) 0.2733(5) 0.087(2) Uani 1 1 d .
H4A H 0.2869 0.9951 0.2959 0.131 Uiso 1 1 calc R
H4B H 0.2520 1.1139 0.2626 0.131 Uiso 1 1 calc R
H4C H 0.2200 0.9927 0.2238 0.131 Uiso 1 1 calc R
C5 C 0.2906(2) 1.0963(6) 0.4084(4) 0.090(3) Uani 1 1 d .
H5A H 0.2850 1.0925 0.4445 0.135 Uiso 1 1 calc R
H5B H 0.2877 1.1772 0.3928 0.135 Uiso 1 1 calc R
H5C H 0.3280 1.0660 0.4351 0.135 Uiso 1 1 calc R
C11 C 0.07351(18) 1.0679(4) 0.4276(2) 0.0288(10) Uani 1 1 d .
C20 C -0.02534(19) 0.6097(4) 0.1142(3) 0.0352(11) Uani 1 1 d .
C12 C 0.0223(2) 1.1245(4) 0.3466(3) 0.0446(13) Uani 1 1 d .
H12A H -0.0037 1.0636 0.3087 0.067 Uiso 1 1 calc R
H12B H 0.0355 1.1684 0.3261 0.067 Uiso 1 1 calc R
H12C H 0.0029 1.1771 0.3542 0.067 Uiso 1 1 calc R
C13 C 0.0506(2) 0.9915(4) 0.4559(3) 0.0435(13) Uani 1 1 d .
H13A H 0.0822 0.9622 0.5094 0.065 Uiso 1 1 calc R
H13B H 0.0293 0.9259 0.4195 0.065 Uiso 1 1 calc R
H13C H 0.0260 1.0386 0.4565 0.065 Uiso 1 1 calc R
C14 C 0.1071(2) 1.1728(4) 0.4850(3) 0.0429(13) Uani 1 1 d .
H14A H 0.0834 1.2157 0.4890 0.064 Uiso 1 1 calc R
H14B H 0.1183 1.2243 0.4645 0.064 Uiso 1 1 calc R
H14C H 0.1407 1.1443 0.5376 0.064 Uiso 1 1 calc R
C22 C -0.0586(2) 0.6361(5) 0.0245(3) 0.0528(15) Uani 1 1 d .
H22A H -0.0925 0.5877 -0.0100 0.079 Uiso 1 1 calc R
H22B H -0.0346 0.6186 0.0147 0.079 Uiso 1 1 calc R
H22C H -0.0694 0.7182 0.0132 0.079 Uiso 1 1 calc R
C23 C -0.0643(2) 0.6439(5) 0.1264(3) 0.0508(15) Uani 1 1 d .
H23A H -0.0995 0.6002 0.0894 0.076 Uiso 1 1 calc R
H23B H -0.0723 0.7273 0.1167 0.076 Uiso 1 1 calc R
H23C H -0.0458 0.6259 0.1810 0.076 Uiso 1 1 calc R
C21 C -0.0129(3) 0.4759(4) 0.1323(4) 0.0618(17) Uani 1 1 d .
H21A H 0.0150 0.4636 0.1898 0.093 Uiso 1 1 calc R
H21B H 0.0017 0.4460 0.1101 0.093 Uiso 1 1 calc R
H21C H -0.0477 0.4350 0.1083 0.093 Uiso 1 1 calc R

loop_
_atom_site_aniso_label
_atom_site_aniso_U_11
_atom_site_aniso_U_22
_atom_site_aniso_U_33
_atom_site_aniso_U_23
_atom_site_aniso_U_13
_atom_site_aniso_U_12
Mn1 0.0229(5) 0.0221(5) 0.0234(5) 0.000 0.0150(4) 0.000
Mn2 0.0264(4) 0.0262(4) 0.0289(4) -0.0041(3) 0.0189(3) -0.0038(3)
N2 0.029(2) 0.0246(19) 0.0242(18) 0.0014(15) 0.0161(17) -0.0019(16)
N3 0.031(2) 0.0225(19) 0.0266(19) 0.0004(15) 0.0191(18) -0.0001(16)
C19 0.024(2) 0.024(2) 0.027(2) 0.0011(18) 0.013(2) 0.0048(18)
N1 0.031(2) 0.031(2) 0.033(2) -0.0045(16) 0.0208(19) -0.0052(17)
C2 0.029(3) 0.032(3) 0.043(3) -0.006(2) 0.024(2) -0.005(2)
C24 0.028(3) 0.035(3) 0.038(3) -0.013(2) 0.023(2) -0.003(2)
C10 0.031(3) 0.020(2) 0.024(2) -0.0001(17) 0.017(2) 0.0008(18)
C1 0.033(3) 0.031(3) 0.030(2) -0.0045(19) 0.023(2) -0.004(2)
C7 0.063(4) 0.034(3) 0.062(3) 0.003(3) 0.042(3) 0.008(3)
C17 0.025(3) 0.054(3) 0.046(3) -0.011(2) 0.018(2) -0.009(2)
C16 0.030(3) 0.045(3) 0.035(3) 0.002(2) 0.018(2) 0.008(2)
C6 0.035(3) 0.035(3) 0.039(3) 0.002(2) 0.027(2) 0.000(2)
C3 0.045(3) 0.042(3) 0.078(4) 0.013(3) 0.042(3) 0.006(3)
C26 0.053(4) 0.068(4) 0.057(3) -0.005(3) 0.046(3) -0.001(3)
C25 0.030(3) 0.046(3) 0.048(3) -0.006(2) 0.023(3) 0.006(2)
C27 0.048(3) 0.064(4) 0.077(4) -0.036(3) 0.044(3) -0.006(3)
C15 0.027(3) 0.037(3) 0.022(2) -0.0034(19) 0.013(2) -0.004(2)
C18 0.041(3) 0.062(4) 0.032(3) 0.007(2) 0.023(3) 0.009(3)
C9 0.063(4) 0.040(3) 0.109(5) 0.020(3) 0.060(4) 0.003(3)
C8 0.065(4) 0.070(4) 0.040(3) 0.008(3) 0.028(3) 0.012(3)
C4 0.114(6) 0.085(5) 0.136(7) 0.037(5) 0.114(6) 0.038(4)
C5 0.030(3) 0.069(4) 0.094(5) -0.034(4) 0.013(3) -0.001(3)
C11 0.025(2) 0.029(2) 0.024(2) -0.0040(18) 0.014(2) -0.0005(19)
C20 0.027(2) 0.029(2) 0.039(3) -0.014(2) 0.019(2) -0.004(2)
C12 0.041(3) 0.042(3) 0.036(3) -0.007(2) 0.021(2) 0.009(2)
C13 0.047(3) 0.041(3) 0.052(3) -0.004(2) 0.038(3) 0.000(2)
C14 0.042(3) 0.039(3) 0.039(3) -0.012(2) 0.025(3) -0.003(2)
C22 0.032(3) 0.060(4) 0.043(3) -0.019(3) 0.016(3) -0.004(3)
C23 0.037(3) 0.046(3) 0.068(4) -0.032(3) 0.036(3) -0.018(2)
C21 0.065(4) 0.031(3) 0.097(5) -0.019(3) 0.058(4) -0.013(3)

loop_
_atom_type_symbol
_atom_type_description
_atom_type_scat_dispersion_real
_atom_type_scat_dispersion_imag
_atom_type_scat_source
C C 0.0033 0.0016 'International Tables Vol C Tables 4.2.6.8 and 6.1.1.4'
H H 0.0000 0.0000 'International Tables Vol C Tables 4.2.6.8 and 6.1.1.4'
N N 0.0061 0.0033 'International Tables Vol C Tables 4.2.6.8 and 6.1.1.4'
Mn Mn 0.3368 0.7283 'International Tables Vol C Tables 4.2.6.8 and 6.1.1.4'

loop_
_geom_angle_atom_site_label_1
_geom_angle_atom_site_label_2
_geom_angle_atom_site_label_3
_geom_angle
_geom_angle_site_symmetry_1
_geom_angle_site_symmetry_3
N2 Mn1 N2 127.38(19) . 2
N2 Mn1 N3 111.88(13) . 2
N2 Mn1 N3 90.91(13) 2 2
N2 Mn1 N3 90.91(13) . .
N2 Mn1 N3 111.88(13) 2 .
N3 Mn1 N3 128.03(18) 2 .
N2 Mn1 Mn2 123.77(10) . 2
N2 Mn1 Mn2 46.01(10) 2 2
N3 Mn1 Mn2 46.89(9) 2 2
N3 Mn1 Mn2 145.12(9) . 2
N2 Mn1 Mn2 46.01(10) . .
N2 Mn1 Mn2 123.77(10) 2 .
N3 Mn1 Mn2 145.12(9) 2 .
N3 Mn1 Mn2 46.89(9) . .
Mn2 Mn1 Mn2 162.01(4) 2 .
N1 Mn2 N2 122.57(15) . .
N1 Mn2 N3 139.97(15) . .
N2 Mn2 N3 94.75(14) . .
N1 Mn2 Mn1 153.96(12) . .
N2 Mn2 Mn1 48.39(10) . .
N3 Mn2 Mn1 48.50(10) . .
C10 N2 Mn2 131.6(3) . .
C10 N2 Mn1 142.7(3) . .
Mn2 N2 Mn1 85.60(13) . .
C19 N3 Mn2 131.9(3) . .
C19 N3 Mn1 143.4(3) . .
Mn2 N3 Mn1 84.60(12) . .
N3 C19 C20 121.0(4) . .
N3 C19 C24 118.1(4) . .
C20 C19 C24 120.9(4) . .
C1 N1 Mn2 172.5(4) . .
C3 C2 C5 107.4(4) . .
C3 C2 C4 105.8(4) . .
C5 C2 C4 110.2(5) . .
C3 C2 C1 110.4(4) . .
C5 C2 C1 111.2(4) . .
C4 C2 C1 111.6(4) . .
C25 C24 C26 110.2(4) . .
C25 C24 C27 104.8(4) . .
C26 C24 C27 105.9(4) . .
C25 C24 C19 108.9(4) . .
C26 C24 C19 107.8(4) . .
C27 C24 C19 119.0(4) . .
N2 C10 C15 119.9(4) . .
N2 C10 C11 119.4(4) . .
C15 C10 C11 120.7(3) . .
N1 C1 C2 119.7(4) . .
N1 C1 C6 118.0(4) . .
C2 C1 C6 122.3(4) . .
C7 C6 C8 108.5(4) . .
C7 C6 C9 105.6(4) . .
C8 C6 C9 108.4(4) . .
C7 C6 C1 107.7(4) . .
C8 C6 C1 106.6(4) . .
C9 C6 C1 119.6(4) . .
C16 C15 C17 107.2(4) . .
C16 C15 C18 105.3(4) . .
C17 C15 C18 111.1(4) . .
C16 C15 C10 111.2(3) . .
C17 C15 C10 110.2(4) . .
C18 C15 C10 111.6(4) . .
C14 C11 C12 104.4(4) . .
C14 C11 C13 109.6(4) . .
C12 C11 C13 108.2(4) . .
C14 C11 C10 116.2(4) . .
C12 C11 C10 109.2(3) . .
C13 C11 C10 109.0(4) . .
C23 C20 C21 107.2(4) . .
C23 C20 C22 106.8(4) . .
C21 C20 C22 110.9(4) . .
C23 C20 C19 110.9(3) . .
C21 C20 C19 112.6(4) . .
C22 C20 C19 108.3(4) . .

loop_
_geom_bond_atom_site_label_1
_geom_bond_atom_site_label_2
_geom_bond_distance
_geom_bond_site_symmetry_2
Mn1 N2 2.113(3) .
Mn1 N2 2.113(3) 2
Mn1 N3 2.120(3) 2
Mn1 N3 2.120(3) .
Mn1 Mn2 2.8183(8) 2
Mn1 Mn2 2.8183(8) .
Mn2 N1 1.885(4) .
Mn2 N2 2.034(4) .
Mn2 N3 2.067(3) .
N2 C10 1.281(5) .
N3 C19 1.273(5) .
C19 C20 1.561(6) .
C19 C24 1.567(6) .
N1 C1 1.260(5) .
C2 C3 1.518(6) .
C2 C5 1.522(7) .
C2 C4 1.527(7) .
C2 C1 1.544(6) .
C24 C25 1.522(6) .
C24 C26 1.540(7) .
C24 C27 1.545(6) .
C10 C15 1.558(6) .
C10 C11 1.568(6) .
C1 C6 1.577(6) .
C7 C6 1.520(7) .
C17 C15 1.529(6) .
C16 C15 1.525(6) .
C6 C8 1.522(7) .
C6 C9 1.528(7) .
C15 C18 1.541(6) .
C11 C14 1.526(6) .
C11 C12 1.530(6) .
C11 C13 1.536(6) .
C20 C23 1.510(7) .
C20 C21 1.542(7) .
C20 C22 1.549(7) .
